data_7002783
loop_
_publ_author_name
'Adams, Christopher J.'
'Baber, Angharad'
'Boonyuen, Supakorn'
'Connelly, Neil G.'
'Diosdado, Beatriz E.'
'Kantacha, Anob'
'Orpen, A. Guy'
'Patr\'on, Elena'

_publ_section_title
;
 Thiolates vs. halides as \p-donors: the redox-active alkyne complexes
 [M(SR)L(\h-R&#x2032;C&#xE002;CR&#x2032;)L&#x2032;] {M = Mo or W, L =
 CO or P(OMe)3, L&#x2032; = \h-C5H5 and Tp&#x2032;}
;
_journal_issue 44
_journal_name_full 'Dalton Transactions'
_journal_page_first 9746
_journal_page_last 9758
_journal_paper_doi 10.1039/b912986c
_journal_year 2009
_chemical_formula_sum 'C13 H23 Mo O3 P S'
_chemical_formula_weight 386.28
_chemical_name_systematic
;
?
;
_space_group_IT_number 14
_symmetry_cell_setting monoclinic
_symmetry_space_group_name_Hall '-P 2ybc'
_symmetry_space_group_name_H-M 'P 1 21/c 1'
_atom_sites_solution_hydrogens geom
_atom_sites_solution_primary direct
_atom_sites_solution_secondary difmap
_audit_creation_method SHELXL-97
_cell_angle_alpha 90.00
_cell_angle_beta 90.822(10)
_cell_angle_gamma 90.00
_cell_formula_units_Z 4
_cell_length_a 8.9327(12)
_cell_length_b 13.7281(18)
_cell_length_c 13.3220(16)
_cell_measurement_temperature 100(2)
_cell_volume 1633.5(4)
_computing_cell_refinement 'Bruker SMART'
_computing_data_collection 'Bruker SMART'
_computing_data_reduction 'Bruker SAINT'
_computing_molecular_graphics 'Bruker SHELXTL'
_computing_publication_material 'Bruker SHELXTL'
_computing_structure_refinement 'SHELXL-97 (Sheldrick, 1997)'
_computing_structure_solution 'SHELXS-97 (Sheldrick, 1990)'
_diffrn_ambient_temperature 100(2)
_diffrn_measured_fraction_theta_full 0.999
_diffrn_measured_fraction_theta_max 0.999
_diffrn_measurement_device_type 'CCD area detector'
_diffrn_measurement_method 'omega scans with narrow frames'
_diffrn_radiation_monochromator graphite
_diffrn_radiation_source 'fine-focus sealed tube'
_diffrn_radiation_type MoK\a
_diffrn_radiation_wavelength 0.71073
_diffrn_reflns_av_R_equivalents 0.0520
_diffrn_reflns_av_sigmaI/netI 0.0419
_diffrn_reflns_limit_h_max 11
_diffrn_reflns_limit_h_min -11
_diffrn_reflns_limit_k_max 17
_diffrn_reflns_limit_k_min -17
_diffrn_reflns_limit_l_max 16
_diffrn_reflns_limit_l_min -17
_diffrn_reflns_number 18396
_diffrn_reflns_theta_full 27.50
_diffrn_reflns_theta_max 27.50
_diffrn_reflns_theta_min 2.13
_diffrn_standards_decay_% 0
_exptl_absorpt_coefficient_mu 1.029
_exptl_absorpt_correction_T_max 0.522
_exptl_absorpt_correction_T_min 0.453
_exptl_absorpt_correction_type psi-scan
_exptl_absorpt_process_details XPREP
_exptl_crystal_colour Purple
_exptl_crystal_density_diffrn 1.571
_exptl_crystal_density_meas ?
_exptl_crystal_density_method .
_exptl_crystal_description Block
_exptl_crystal_F_000 792
_exptl_crystal_size_max 0.2
_exptl_crystal_size_mid 0.2
_exptl_crystal_size_min 0.05
_refine_diff_density_max 0.523
_refine_diff_density_min -0.433
_refine_diff_density_rms 0.081
_refine_ls_extinction_method none
_refine_ls_goodness_of_fit_ref 1.060
_refine_ls_hydrogen_treatment constr
_refine_ls_matrix_type full
_refine_ls_number_parameters 178
_refine_ls_number_reflns 3751
_refine_ls_number_restraints 0
_refine_ls_restrained_S_all 1.060
_refine_ls_R_factor_all 0.0348
_refine_ls_R_factor_gt 0.0273
_refine_ls_shift/su_max 0.007
_refine_ls_shift/su_mean 0.000
_refine_ls_structure_factor_coef Fsqd
_refine_ls_weighting_details 'calc w=1/[\s^2^(Fo^2^)+(0.0289P)^2^+0.0000P] where P=(Fo^2^+2Fc^2^)/3'
_refine_ls_weighting_scheme calc
_refine_ls_wR_factor_gt 0.0649
_refine_ls_wR_factor_ref 0.0664
_reflns_number_gt 3186
_reflns_number_total 3751
_reflns_threshold_expression >2sigma(I)
_cod_data_source_file b912986c.txt
_cod_data_source_block 7
_cod_depositor_comments
;
The following automatic conversions were performed:
'_symmetry_cell_setting' value 'Monoclinic' changed to 'monoclinic'
according to '/home/saulius/struct/CIF-dictionaries/cif_core.dic'
dictionary named 'cif_core.dic' version 2.4.1 from 2010-06-29.

Automatic conversion script
Id: cif_fix_enum 1527 2010-12-29 10:47:43Z saulius 
;
_cod_original_sg_symbol_H-M P2(1)/c
_cod_database_code 7002783

loop_
_symmetry_equiv_pos_as_xyz
'x, y, z'
'-x, y+1/2, -z+1/2'
'-x, -y, -z'
'x, -y-1/2, z-1/2'

loop_
_atom_site_label
_atom_site_type_symbol
_atom_site_fract_x
_atom_site_fract_y
_atom_site_fract_z
_atom_site_U_iso_or_equiv
_atom_site_adp_type
_atom_site_occupancy
_atom_site_symmetry_multiplicity
_atom_site_calc_flag
_atom_site_refinement_flags
_atom_site_disorder_assembly
_atom_site_disorder_group
Mo1 Mo 0.67643(2) 0.057772(14) 0.257435(16) 0.01290(7) Uani 1 1 d . . .
C1 C 0.7484(3) -0.1254(2) 0.1001(2) 0.0275(6) Uani 1 1 d . . .
H1A H 0.7888 -0.1161 0.0327 0.041 Uiso 1 1 calc R . .
H1B H 0.6409 -0.1391 0.0949 0.041 Uiso 1 1 calc R . .
H1C H 0.7996 -0.1802 0.1329 0.041 Uiso 1 1 calc R . .
C2 C 0.7729(3) -0.03468(18) 0.1608(2) 0.0195(6) Uani 1 1 d . . .
C3 C 0.8662(3) 0.03663(19) 0.17289(19) 0.0189(6) Uani 1 1 d . . .
C4 C 1.0161(3) 0.0668(2) 0.1338(2) 0.0275(7) Uani 1 1 d . . .
H4A H 1.0568 0.0145 0.0922 0.041 Uiso 1 1 calc R . .
H4B H 1.0847 0.0797 0.1903 0.041 Uiso 1 1 calc R . .
H4C H 1.0046 0.1260 0.0932 0.041 Uiso 1 1 calc R . .
S1 S 0.72852(7) -0.00382(5) 0.42085(5) 0.01843(15) Uani 1 1 d . . .
C6 C 0.6410(3) -0.12367(19) 0.4240(2) 0.0256(6) Uani 1 1 d . . .
H6A H 0.6850 -0.1619 0.4792 0.038 Uiso 1 1 calc R . .
H6B H 0.6577 -0.1572 0.3603 0.038 Uiso 1 1 calc R . .
H6C H 0.5332 -0.1163 0.4344 0.038 Uiso 1 1 calc R . .
C7 C 0.4176(3) 0.04328(19) 0.3129(2) 0.0216(6) Uani 1 1 d . . .
H7A H 0.3852 0.0176 0.3794 0.026 Uiso 1 1 calc R . .
C8 C 0.4530(3) 0.14093(19) 0.2916(2) 0.0210(6) Uani 1 1 d . . .
H8A H 0.4429 0.1968 0.3391 0.025 Uiso 1 1 calc R . .
C9 C 0.4880(3) 0.1486(2) 0.1875(2) 0.0255(6) Uani 1 1 d . . .
H9A H 0.4994 0.2102 0.1482 0.031 Uiso 1 1 calc R . .
C10 C 0.4756(3) 0.0533(2) 0.1480(2) 0.0264(6) Uani 1 1 d . . .
H10A H 0.4814 0.0364 0.0752 0.032 Uiso 1 1 calc R . .
C11 C 0.4330(3) -0.0118(2) 0.2248(2) 0.0242(6) Uani 1 1 d . . .
H11A H 0.4095 -0.0826 0.2166 0.029 Uiso 1 1 calc R . .
P1 P 0.81066(7) 0.20093(5) 0.28581(5) 0.01524(14) Uani 1 1 d . . .
O2 O 0.8259(2) 0.26396(12) 0.18548(13) 0.0201(4) Uani 1 1 d . . .
C12 C 0.9118(3) 0.3533(2) 0.1828(2) 0.0285(7) Uani 1 1 d . . .
H12A H 0.8812 0.3916 0.1239 0.043 Uiso 1 1 calc R . .
H12B H 1.0186 0.3377 0.1787 0.043 Uiso 1 1 calc R . .
H12C H 0.8937 0.3910 0.2438 0.043 Uiso 1 1 calc R . .
O3 O 0.9808(2) 0.20592(13) 0.32708(14) 0.0232(4) Uani 1 1 d . . .
C13 C 1.0487(3) 0.1309(2) 0.3873(2) 0.0280(7) Uani 1 1 d . . .
H13A H 1.1559 0.1276 0.3732 0.042 Uiso 1 1 calc R . .
H13B H 1.0018 0.0682 0.3712 0.042 Uiso 1 1 calc R . .
H13C H 1.0347 0.1457 0.4585 0.042 Uiso 1 1 calc R . .
O4 O 0.7318(2) 0.28440(12) 0.35366(13) 0.0197(4) Uani 1 1 d . . .
C14 C 0.7318(3) 0.2726(2) 0.4602(2) 0.0282(7) Uani 1 1 d . . .
H14A H 0.6726 0.3248 0.4904 0.042 Uiso 1 1 calc R . .
H14B H 0.8348 0.2756 0.4862 0.042 Uiso 1 1 calc R . .
H14C H 0.6879 0.2094 0.4770 0.042 Uiso 1 1 calc R . .

loop_
_atom_site_aniso_label
_atom_site_aniso_U_11
_atom_site_aniso_U_22
_atom_site_aniso_U_33
_atom_site_aniso_U_23
_atom_site_aniso_U_13
_atom_site_aniso_U_12
Mo1 0.01433(11) 0.01079(11) 0.01362(11) 0.00030(9) 0.00139(8) 0.00017(9)
C1 0.0337(17) 0.0234(14) 0.0255(15) -0.0071(12) 0.0055(13) -0.0006(13)
C2 0.0226(14) 0.0162(13) 0.0197(14) -0.0005(10) 0.0017(11) 0.0045(11)
C3 0.0232(14) 0.0195(13) 0.0141(13) 0.0013(10) 0.0026(11) 0.0044(11)
C4 0.0276(16) 0.0265(15) 0.0288(16) -0.0013(13) 0.0125(13) -0.0012(12)
S1 0.0211(3) 0.0169(3) 0.0173(3) 0.0028(3) -0.0007(3) -0.0036(3)
C6 0.0319(16) 0.0178(13) 0.0270(15) 0.0058(12) -0.0025(12) -0.0064(12)
C7 0.0130(13) 0.0260(14) 0.0258(15) 0.0039(12) 0.0026(11) -0.0002(11)
C8 0.0163(13) 0.0193(13) 0.0276(15) -0.0044(11) 0.0023(11) 0.0046(11)
C9 0.0209(15) 0.0261(15) 0.0294(16) 0.0087(12) -0.0017(12) 0.0075(12)
C10 0.0217(15) 0.0354(16) 0.0220(15) -0.0045(13) -0.0070(11) 0.0049(13)
C11 0.0153(14) 0.0228(14) 0.0344(17) -0.0057(13) -0.0036(12) -0.0014(11)
P1 0.0179(3) 0.0121(3) 0.0157(3) 0.0001(3) 0.0006(3) -0.0003(3)
O2 0.0287(10) 0.0147(9) 0.0169(9) 0.0018(7) 0.0015(8) -0.0069(8)
C12 0.0378(18) 0.0194(14) 0.0282(16) 0.0040(12) 0.0049(13) -0.0108(13)
O3 0.0202(10) 0.0180(9) 0.0312(11) 0.0030(8) -0.0044(8) -0.0037(8)
C13 0.0179(15) 0.0284(15) 0.0376(17) 0.0080(13) -0.0037(12) 0.0012(12)
O4 0.0268(10) 0.0154(9) 0.0171(9) -0.0021(7) 0.0008(8) 0.0030(8)
C14 0.0387(18) 0.0266(15) 0.0193(15) -0.0045(12) 0.0044(13) 0.0024(13)

loop_
_atom_type_symbol
_atom_type_description
_atom_type_scat_dispersion_real
_atom_type_scat_dispersion_imag
_atom_type_scat_source
C C 0.0033 0.0016 'International Tables Vol C Tables 4.2.6.8 and 6.1.1.4'
H H 0.0000 0.0000 'International Tables Vol C Tables 4.2.6.8 and 6.1.1.4'
P P 0.1023 0.0942 'International Tables Vol C Tables 4.2.6.8 and 6.1.1.4'
S S 0.1246 0.1234 'International Tables Vol C Tables 4.2.6.8 and 6.1.1.4'
Mo Mo -1.6832 0.6857 'International Tables Vol C Tables 4.2.6.8 and 6.1.1.4'
O O 0.0106 0.0060 'International Tables Vol C Tables 4.2.6.8 and 6.1.1.4'

loop_
_geom_angle_atom_site_label_1
_geom_angle_atom_site_label_2
_geom_angle_atom_site_label_3
_geom_angle
_geom_angle_site_symmetry_1
_geom_angle_site_symmetry_3
_geom_angle_publ_flag
C2 Mo1 C3 36.95(10) . . ?
C2 Mo1 C9 113.83(11) . . ?
C3 Mo1 C9 117.36(10) . . ?
C2 Mo1 C10 85.12(11) . . ?
C3 Mo1 C10 106.82(11) . . ?
C9 Mo1 C10 35.97(10) . . ?
C2 Mo1 P1 114.32(8) . . ?
C3 Mo1 P1 77.46(8) . . ?
C9 Mo1 P1 88.86(8) . . ?
C10 Mo1 P1 121.39(8) . . ?
C2 Mo1 C8 143.50(10) . . ?
C3 Mo1 C8 151.46(10) . . ?
C9 Mo1 C8 35.91(10) . . ?
C10 Mo1 C8 58.51(10) . . ?
P1 Mo1 C8 89.73(7) . . ?
C2 Mo1 S1 106.38(8) . . ?
C3 Mo1 S1 107.32(7) . . ?
C9 Mo1 S1 134.59(7) . . ?
C10 Mo1 S1 135.52(8) . . ?
P1 Mo1 S1 93.32(2) . . ?
C8 Mo1 S1 98.70(7) . . ?
C2 Mo1 C11 91.62(10) . . ?
C3 Mo1 C11 126.20(10) . . ?
C9 Mo1 C11 58.99(10) . . ?
C10 Mo1 C11 34.92(10) . . ?
P1 Mo1 C11 145.58(7) . . ?
C8 Mo1 C11 57.36(9) . . ?
S1 Mo1 C11 100.87(7) . . ?
C2 Mo1 C7 123.92(10) . . ?
C3 Mo1 C7 159.82(10) . . ?
C9 Mo1 C7 58.19(10) . . ?
C10 Mo1 C7 57.06(10) . . ?
P1 Mo1 C7 120.41(7) . . ?
C8 Mo1 C7 34.06(9) . . ?
S1 Mo1 C7 82.40(7) . . ?
C11 Mo1 C7 33.63(9) . . ?
C3 C2 C1 141.7(3) . . ?
C3 C2 Mo1 73.97(16) . . ?
C1 C2 Mo1 144.0(2) . . ?
C2 C3 C4 137.8(3) . . ?
C2 C3 Mo1 69.08(16) . . ?
C4 C3 Mo1 153.1(2) . . ?
C6 S1 Mo1 105.32(9) . . ?
C11 C7 C8 108.6(2) . . ?
C11 C7 Mo1 71.76(15) . . ?
C8 C7 Mo1 69.23(14) . . ?
C7 C8 C9 108.6(2) . . ?
C7 C8 Mo1 76.71(15) . . ?
C9 C8 Mo1 69.52(14) . . ?
C10 C9 C8 106.0(2) . . ?
C10 C9 Mo1 72.50(16) . . ?
C8 C9 Mo1 74.57(15) . . ?
C9 C10 C11 109.7(2) . . ?
C9 C10 Mo1 71.53(16) . . ?
C11 C10 Mo1 76.92(16) . . ?
C7 C11 C10 107.1(2) . . ?
C7 C11 Mo1 74.61(15) . . ?
C10 C11 Mo1 68.17(15) . . ?
O2 P1 O3 99.84(10) . . ?
O2 P1 O4 97.24(9) . . ?
O3 P1 O4 101.23(10) . . ?
O2 P1 Mo1 111.75(7) . . ?
O3 P1 Mo1 124.90(7) . . ?
O4 P1 Mo1 117.27(7) . . ?
C12 O2 P1 122.07(17) . . ?
C13 O3 P1 123.37(16) . . ?
C14 O4 P1 118.60(16) . . ?

loop_
_geom_bond_atom_site_label_1
_geom_bond_atom_site_label_2
_geom_bond_distance
_geom_bond_site_symmetry_2
_geom_bond_publ_flag
Mo1 C2 2.011(3) . ?
Mo1 C3 2.069(3) . ?
Mo1 C9 2.283(3) . ?
Mo1 C10 2.296(3) . ?
Mo1 P1 2.3302(7) . ?
Mo1 C8 2.349(3) . ?
Mo1 S1 2.3753(7) . ?
Mo1 C11 2.409(3) . ?
Mo1 C7 2.445(3) . ?
C1 C2 1.499(4) . ?
C2 C3 1.294(4) . ?
C3 C4 1.502(4) . ?
S1 C6 1.822(3) . ?
C7 C11 1.404(4) . ?
C7 C8 1.407(4) . ?
C8 C9 1.429(4) . ?
C9 C10 1.414(4) . ?
C10 C11 1.415(4) . ?
P1 O2 1.5997(18) . ?
P1 O3 1.6099(19) . ?
P1 O4 1.6263(18) . ?
O2 C12 1.447(3) . ?
O3 C13 1.434(3) . ?
O4 C14 1.428(3) . ?

loop_
_geom_torsion_atom_site_label_1
_geom_torsion_atom_site_label_2
_geom_torsion_atom_site_label_3
_geom_torsion_atom_site_label_4
_geom_torsion
_geom_torsion_site_symmetry_1
_geom_torsion_site_symmetry_2
_geom_torsion_site_symmetry_3
_geom_torsion_site_symmetry_4
_geom_torsion_publ_flag
P1 Mo1 C2 C3 4.28(18) . . . . ?
